data_7120336
loop_
_publ_author_name
'Williams, Katherine'
'Szwalbe, Agnieszka'
'Dickson, Claire Louise'
'Desson, Tim'
'Mulholland, Nicholas P.'
'Vincent, Jason L.'
'Clough, John'
'Bailey, Andrew M.'
'Butts, Craig Philip'
'Willis, Christine L.'
'Simpson, Thomas J.'
'Cox, Russell'

_publ_section_title
;
 Genetic and Chemical Characterisation of the Cornexistin Pathway Provides
 Further Insight into Maleidride Biosynthesis
;
_journal_name_full 'Chem. Commun.'
_journal_paper_doi 10.1039/C7CC03303F
_journal_year 2017
_chemical_absolute_configuration ad
_chemical_formula_moiety 'C16 H20 O6'
_chemical_formula_sum 'C16 H20 O6'
_chemical_formula_weight 308.33
_chemical_name_systematic Cornexistin
_space_group_IT_number 19
_symmetry_cell_setting orthorhombic
_symmetry_space_group_name_Hall 'P 2ac 2ab'
_symmetry_space_group_name_H-M 'P 21 21 21'
_atom_sites_solution_hydrogens difmap
_atom_sites_solution_primary other
_audit_update_record
;
2017-06-22 deposited with the CCDC.
2017-06-23 downloaded from the CCDC.
;
_cell_angle_alpha 90
_cell_angle_beta 90
_cell_angle_gamma 90
_cell_formula_units_Z 4
_cell_length_a 7.67257(5)
_cell_length_b 13.30378(6)
_cell_length_c 15.10494(7)
_cell_measurement_reflns_used 58203
_cell_measurement_temperature 100
_cell_measurement_theta_max 61.0530
_cell_measurement_theta_min 4.4110
_cell_volume 1541.824(14)
_computing_cell_refinement 'CrysAlisPro, (Agilent, 2011)'
_computing_data_collection 'SuperNova, (Oxford Diffraction, 2010)'
_computing_data_reduction 'CrysAlisPro, (Agilent, 2011)'
_computing_molecular_graphics 'CAMERON (Watkin et al., 1996)'
_computing_publication_material 'CRYSTALS (Betteridge et al., 2003)'
_computing_structure_refinement 'CRYSTALS (Betteridge et al., 2003)'
_computing_structure_solution 'Superflip (Palatinus & Chapuis, 2007)'
_diffrn_ambient_temperature 100
_diffrn_measured_fraction_theta_full 0.999
_diffrn_measured_fraction_theta_max 0.999
_diffrn_measurement_device 'four-circle diffractometer'
_diffrn_measurement_device_type 'Oxford Diffraction SuperNova'
_diffrn_measurement_method \w/2\q
_diffrn_radiation_monochromator mirror
_diffrn_radiation_type 'Cu K\a'
_diffrn_radiation_wavelength 1.54184
_diffrn_reflns_av_R_equivalents 0.063
_diffrn_reflns_limit_h_max 8
_diffrn_reflns_limit_h_min -8
_diffrn_reflns_limit_k_max 15
_diffrn_reflns_limit_k_min -15
_diffrn_reflns_limit_l_max 17
_diffrn_reflns_limit_l_min -17
_diffrn_reflns_number 90481
_diffrn_reflns_theta_full 61.258
_diffrn_reflns_theta_max 61.258
_diffrn_reflns_theta_min 3.3220
_diffrn_standards_number 0
_exptl_absorpt_coefficient_mu 0.850
_exptl_absorpt_correction_T_max 1.00000
_exptl_absorpt_correction_T_min 0.39734
_exptl_absorpt_correction_type multi-scan
_exptl_absorpt_process_details 'CrysAlisPro, (Agilent, 2011)'
_exptl_crystal_colour colourless
_exptl_crystal_density_diffrn 1.328
_exptl_crystal_density_method 'not measured'
_exptl_crystal_description rod
_exptl_crystal_F_000 656
_exptl_crystal_size_max 0.400
_exptl_crystal_size_mid 0.050
_exptl_crystal_size_min 0.050
_refine_diff_density_max 0.13
_refine_diff_density_min -0.13
_refine_ls_abs_structure_details 'Flack (1983), 986 Friedel-pairs'
_refine_ls_abs_structure_Flack -0.05(14)
_refine_ls_extinction_coef 27(4)
_refine_ls_extinction_method 'Larson (1970), Equation 22'
_refine_ls_goodness_of_fit_ref 0.9905
_refine_ls_hydrogen_treatment mixed
_refine_ls_matrix_type full
_refine_ls_number_parameters 207
_refine_ls_number_reflns 2368
_refine_ls_number_restraints 2
_refine_ls_R_factor_all 0.0228
_refine_ls_R_factor_gt 0.0226
_refine_ls_shift/su_max 0.0004147
_refine_ls_shift/su_mean 0.0000823
_refine_ls_structure_factor_coef Fsqd
_refine_ls_weighting_details
;
 Method= Modified Sheldrick 
 w=1/[\s^2^(F^2^) + ( 0.03P)^2^ + 0.48P] 
 ,where P=(max(Fo^2^,0) + 2Fc^2^)/3 
;
_refine_ls_weighting_scheme calc
_refine_ls_wR_factor_all 0.0553
_refine_ls_wR_factor_gt 0.0551
_refine_ls_wR_factor_ref 0.0553
_reflns_limit_h_max 8
_reflns_limit_h_min -8
_reflns_limit_k_max 15
_reflns_limit_k_min 0
_reflns_limit_l_max 17
_reflns_limit_l_min 0
_reflns_number_gt 2345
_reflns_number_total 2379
_reflns_threshold_expression I>2.0\s(I)
_oxford_diffrn_Wilson_B_factor 1.52
_oxford_diffrn_Wilson_scale 0.04
_oxford_refine_ls_r_factor_ref 0.0228
_oxford_refine_ls_scale 4.93(7)
_oxford_reflns_number_all 2368
_oxford_reflns_threshold_expression_ref I>-3.0\s(I)
_cod_data_source_file c7cc03303f2.cif
_cod_data_source_block 1
_cod_depositor_comments
;
The following automatic conversions were performed:

'_atom_sites_solution_primary' value 'Other' changed to 'other'
according to
/home/data/users/saulius/crontab/automatic-downloads/rss-feeds/RSC/lib/dictionaries/cif_core.dic
dictionary named 'cif_core.dic' version 2.4.2 from 2011-04-26.

Automatic conversion script
Id: cif_fix_values 4973 2017-02-22 13:04:09Z antanas 
;
_cod_original_cell_volume 1541.825(7)
_cod_database_code 7120336

loop_
_symmetry_equiv_pos_as_xyz
x,y,z
-x+1/2,-y,z+1/2
x+1/2,-y+1/2,-z
-x,y+1/2,-z+1/2

loop_
_atom_site_label
_atom_site_type_symbol
_atom_site_fract_x
_atom_site_fract_y
_atom_site_fract_z
_atom_site_U_iso_or_equiv
_atom_site_occupancy
_atom_site_adp_type
_atom_site_refinement_flags_posn
O1 O 0.56911(13) 0.45761(8) 0.87120(6) 0.0247 1.0000 Uani .
C2 C 0.45324(19) 0.47311(10) 0.80113(9) 0.0201 1.0000 Uani .
O3 O 0.29988(13) 0.46693(8) 0.81246(7) 0.0260 1.0000 Uani .
C4 C 0.55625(19) 0.50016(9) 0.72123(9) 0.0174 1.0000 Uani .
C5 C 0.72319(18) 0.50879(9) 0.74550(9) 0.0169 1.0000 Uani .
C6 C 0.73582(19) 0.47896(10) 0.84051(10) 0.0221 1.0000 Uani .
O7 O 0.85984(14) 0.47168(8) 0.88762(7) 0.0300 1.0000 Uani .
C8 C 0.88027(17) 0.54435(10) 0.69529(9) 0.0184 1.0000 Uani .
C9 C 0.92453(17) 0.65449(10) 0.71540(8) 0.0159 1.0000 Uani .
C10 C 0.86628(18) 0.73517(10) 0.65167(8) 0.0168 1.0000 Uani .
O11 O 0.99401(13) 0.73658(8) 0.58135(6) 0.0245 1.0000 Uani D
C12 C 0.68592(18) 0.72291(10) 0.60965(9) 0.0167 1.0000 Uani .
C13 C 0.53792(18) 0.70491(10) 0.67407(9) 0.0167 1.0000 Uani .
O14 O 0.53297(13) 0.74664(7) 0.74550(6) 0.0247 1.0000 Uani .
C15 C 0.39498(17) 0.63273(10) 0.64484(9) 0.0174 1.0000 Uani .
C16 C 0.47155(17) 0.52606(10) 0.63431(9) 0.0180 1.0000 Uani .
C17 C 0.33924(19) 0.44727(11) 0.60195(9) 0.0221 1.0000 Uani .
C18 C 0.43222(19) 0.35530(10) 0.56365(9) 0.0213 1.0000 Uani .
C19 C 0.3094(2) 0.26775(12) 0.54641(11) 0.0319 1.0000 Uani .
O20 O 0.32719(13) 0.66666(8) 0.56223(6) 0.0216 1.0000 Uani D
C21 C 1.02482(18) 0.67566(10) 0.78518(8) 0.0180 1.0000 Uani .
C22 C 1.09379(19) 0.77692(11) 0.81085(9) 0.0238 1.0000 Uani .
H81 H 0.9809 0.5022 0.7132 0.0249 1.0000 Uiso R
H82 H 0.8597 0.5372 0.6308 0.0241 1.0000 Uiso R
H101 H 0.8700 0.8025 0.6840 0.0228 1.0000 Uiso R
H122 H 0.6544 0.7886 0.5806 0.0198 1.0000 Uiso R
H121 H 0.6873 0.6657 0.5642 0.0206 1.0000 Uiso R
H151 H 0.2990 0.6314 0.6907 0.0219 1.0000 Uiso R
H161 H 0.5676 0.5314 0.5877 0.0219 1.0000 Uiso R
H171 H 0.2628 0.4268 0.6525 0.0274 1.0000 Uiso R
H172 H 0.2638 0.4767 0.5552 0.0297 1.0000 Uiso R
H182 H 0.5257 0.3347 0.6067 0.0292 1.0000 Uiso R
H181 H 0.4930 0.3768 0.5067 0.0287 1.0000 Uiso R
H192 H 0.3688 0.2074 0.5230 0.0520 1.0000 Uiso R
H191 H 0.2500 0.2469 0.6028 0.0534 1.0000 Uiso R
H193 H 0.2183 0.2910 0.5043 0.0521 1.0000 Uiso R
H211 H 1.0626 0.6198 0.8224 0.0230 1.0000 Uiso R
H223 H 1.2222 0.7733 0.8150 0.0372 1.0000 Uiso R
H222 H 1.0483 0.8003 0.8684 0.0379 1.0000 Uiso R
H221 H 1.0659 0.8255 0.7636 0.0369 1.0000 Uiso R
H111 H 0.948(2) 0.7704(13) 0.5395(10) 0.0396 1.0000 Uiso D
H201 H 0.228(2) 0.6927(12) 0.5697(12) 0.0343 1.0000 Uiso D

loop_
_atom_site_aniso_label
_atom_site_aniso_U_11
_atom_site_aniso_U_22
_atom_site_aniso_U_33
_atom_site_aniso_U_23
_atom_site_aniso_U_13
_atom_site_aniso_U_12
O1 0.0208(6) 0.0302(5) 0.0231(5) 0.0079(4) 0.0008(4) -0.0032(4)
C2 0.0178(8) 0.0168(7) 0.0258(7) 0.0024(6) -0.0001(6) -0.0005(6)
O3 0.0200(6) 0.0258(5) 0.0323(6) 0.0046(5) 0.0049(4) -0.0012(4)
C4 0.0184(7) 0.0130(6) 0.0208(7) -0.0008(5) -0.0004(6) 0.0010(5)
C5 0.0164(7) 0.0135(6) 0.0207(7) -0.0002(6) -0.0017(6) 0.0014(5)
C6 0.0222(8) 0.0178(7) 0.0261(8) 0.0038(6) -0.0021(7) 0.0005(6)
O7 0.0276(6) 0.0339(6) 0.0285(5) 0.0095(5) -0.0096(5) -0.0033(5)
C8 0.0143(7) 0.0187(7) 0.0221(7) -0.0001(6) -0.0010(6) 0.0027(6)
C9 0.0110(6) 0.0192(7) 0.0174(6) 0.0013(5) 0.0031(5) 0.0014(5)
C10 0.0132(7) 0.0190(7) 0.0182(6) 0.0014(5) 0.0033(5) -0.0005(6)
O11 0.0138(5) 0.0367(6) 0.0230(5) 0.0132(4) 0.0035(4) 0.0042(4)
C12 0.0142(7) 0.0193(6) 0.0166(6) 0.0019(5) 0.0012(6) 0.0022(6)
C13 0.0148(7) 0.0183(7) 0.0171(7) 0.0041(5) 0.0003(6) 0.0068(5)
O14 0.0232(6) 0.0284(5) 0.0225(5) -0.0051(4) 0.0049(4) -0.0015(4)
C15 0.0122(7) 0.0248(7) 0.0151(6) 0.0033(5) 0.0017(5) 0.0030(5)
C16 0.0116(7) 0.0228(7) 0.0194(7) -0.0001(5) -0.0009(6) 0.0002(6)
C17 0.0143(8) 0.0270(8) 0.0250(7) -0.0038(6) -0.0012(6) -0.0023(6)
C18 0.0186(7) 0.0265(7) 0.0188(7) -0.0025(6) 0.0016(6) -0.0035(6)
C19 0.0286(9) 0.0336(8) 0.0335(8) -0.0099(7) 0.0048(7) -0.0082(7)
O20 0.0130(5) 0.0328(5) 0.0191(5) 0.0062(4) -0.0007(4) 0.0048(4)
C21 0.0147(7) 0.0219(7) 0.0174(6) 0.0016(5) 0.0033(6) 0.0007(6)
C22 0.0204(8) 0.0279(8) 0.0231(7) -0.0035(6) -0.0009(6) -0.0039(6)

loop_
_atom_type_symbol
_atom_type_scat_dispersion_real
_atom_type_scat_dispersion_imag
_atom_type_scat_Cromer_Mann_a1
_atom_type_scat_Cromer_Mann_b1
_atom_type_scat_Cromer_Mann_a2
_atom_type_scat_Cromer_Mann_b2
_atom_type_scat_Cromer_Mann_a3
_atom_type_scat_Cromer_Mann_b3
_atom_type_scat_Cromer_Mann_a4
_atom_type_scat_Cromer_Mann_b4
_atom_type_scat_Cromer_Mann_c
_atom_type_scat_source
C 0.0181 0.0091 2.3100 20.8439 1.0200 10.2075 1.5886 0.5687 0.8650 51.6512 0.2156 'International Tables Vol C 4.2.6.8 and 6.1.1.4'
H 0.0000 0.0000 0.4930 10.5109 0.3229 26.1257 0.1402 3.1424 0.0408 57.7998 0.0030 'International Tables Vol C 4.2.6.8 and 6.1.1.4'
O 0.0492 0.0322 3.0485 13.2771 2.2868 5.7011 1.5463 0.3239 0.8670 32.9089 0.2508 'International Tables Vol C 4.2.6.8 and 6.1.1.4'

loop_
_geom_angle_atom_site_label_1
_geom_angle_atom_site_label_2
_geom_angle_atom_site_label_3
_geom_angle
_geom_angle_publ_flag
C2 O1 C6 107.62(10) yes
O1 C2 O3 120.60(13) yes
O1 C2 C4 108.20(11) yes
O3 C2 C4 131.15(13) yes
C2 C4 C5 107.91(12) yes
C2 C4 C16 122.28(12) yes
C5 C4 C16 129.28(13) yes
C4 C5 C6 107.64(12) yes
C4 C5 C8 131.14(13) yes
C6 C5 C8 121.19(12) yes
C5 C6 O1 108.38(12) yes
C5 C6 O7 130.35(14) yes
O1 C6 O7 121.26(13) yes
C5 C8 C9 112.26(11) yes
C5 C8 H81 108.0 no
C9 C8 H81 108.2 no
C5 C8 H82 109.8 no
C9 C8 H82 108.8 no
H81 C8 H82 109.8 no
C8 C9 C10 119.15(11) yes
C8 C9 C21 119.03(12) yes
C10 C9 C21 121.61(12) yes
C9 C10 O11 106.09(11) yes
C9 C10 C12 117.15(11) yes
O11 C10 C12 108.03(10) yes
C9 C10 H101 108.1 no
O11 C10 H101 108.7 no
C12 C10 H101 108.5 no
C10 O11 H111 105.8(13) no
C10 C12 C13 115.35(11) yes
C10 C12 H122 107.8 no
C13 C12 H122 103.7 no
C10 C12 H121 110.3 no
C13 C12 H121 108.7 no
H122 C12 H121 110.8 no
C12 C13 O14 121.48(13) yes
C12 C13 C15 116.96(11) yes
O14 C13 C15 121.56(12) yes
C13 C15 C16 109.59(10) yes
C13 C15 O20 108.47(11) yes
C16 C15 O20 109.86(11) yes
C13 C15 H151 109.7 no
C16 C15 H151 109.3 no
O20 C15 H151 109.8 no
C15 C16 C4 106.55(11) yes
C15 C16 C17 114.07(11) yes
C4 C16 C17 113.95(12) yes
C15 C16 H161 106.4 no
C4 C16 H161 107.8 no
C17 C16 H161 107.7 no
C16 C17 C18 110.93(12) yes
C16 C17 H171 109.3 no
C18 C17 H171 110.2 no
C16 C17 H172 110.0 no
C18 C17 H172 108.6 no
H171 C17 H172 107.9 no
C17 C18 C19 112.85(12) yes
C17 C18 H182 107.8 no
C19 C18 H182 110.1 no
C17 C18 H181 107.9 no
C19 C18 H181 110.7 no
H182 C18 H181 107.2 no
C18 C19 H192 113.4 no
C18 C19 H191 110.3 no
H192 C19 H191 106.8 no
C18 C19 H193 107.9 no
H192 C19 H193 110.4 no
H191 C19 H193 108.0 no
C15 O20 H201 110.0(13) no
C9 C21 C22 126.69(13) yes
C9 C21 H211 117.8 no
C22 C21 H211 115.5 no
C21 C22 H223 109.0 no
C21 C22 H222 112.7 no
H223 C22 H222 108.2 no
C21 C22 H221 109.0 no
H223 C22 H221 107.1 no
H222 C22 H221 110.7 no

loop_
_geom_bond_atom_site_label_1
_geom_bond_atom_site_label_2
_geom_bond_distance
_geom_bond_publ_flag
O1 C2 1.3975(17) yes
O1 C6 1.3898(18) yes
C2 O3 1.1919(17) yes
C2 C4 1.4868(19) yes
C4 C5 1.337(2) yes
C4 C16 1.5050(18) yes
C5 C6 1.492(2) yes
C5 C8 1.500(2) yes
C6 O7 1.1921(18) yes
C8 C9 1.5345(19) yes
C8 H81 0.992 no
C8 H82 0.992 no
C9 C10 1.5095(19) yes
C9 C21 1.3351(19) yes
C10 O11 1.4453(16) yes
C10 C12 1.5311(19) yes
C10 H101 1.020 no
O11 H111 0.852(14) no
C12 C13 1.5145(19) yes
C12 H122 1.007 no
C12 H121 1.025 no
C13 O14 1.2142(16) yes
C13 C15 1.523(2) yes
C15 C16 1.5441(19) yes
C15 O20 1.4253(16) yes
C15 H151 1.011 no
C16 C17 1.5389(19) yes
C16 H161 1.022 no
C17 C18 1.530(2) yes
C17 H171 1.000 no
C17 H172 0.993 no
C18 C19 1.521(2) yes
C18 H182 1.006 no
C18 H181 1.019 no
C19 H192 0.989 no
C19 H191 1.004 no
C19 H193 0.994 no
O20 H201 0.842(14) no
C21 C22 1.498(2) yes
C21 H211 0.975 no
C22 H223 0.989 no
C22 H222 0.987 no
C22 H221 0.986 no

loop_
_geom_hbond_atom_site_label_D
_geom_hbond_atom_site_label_H
_geom_hbond_atom_site_label_A
_geom_hbond_site_symmetry_A
_geom_hbond_angle_DHA
_geom_hbond_distance_DH
_geom_hbond_distance_HA
_geom_hbond_distance_DA
_geom_hbond_publ_flag
C10 H101 O3 4_656 139 1.02 2.55 3.3802(19) yes
C17 H171 O3 . 128 1.00 2.49 3.2048(19) yes
C18 H182 O14 4_646 124 1.01 2.56 3.2359(19) yes
O11 H111 O20 3_566 172.8(18) 0.852(16) 1.981(16) 2.8281(19) yes
O20 H201 O11 1_455 173.1(17) 0.842(16) 1.896(15) 2.7357(19) yes
